data_1533055
loop_
_publ_author_name
'Richard, A.P.'
'Edwards, D.D.'

_publ_section_title
;
 Subsolidus phase relations and crystal structures of the mixed-oxide
 phases in the (In2 O3)-(W O3) system
;
_journal_name_full 'Journal of Solid State Chemistry'
_journal_page_first 2740
_journal_page_last 2748
_journal_volume 177
_journal_year 2004
_chemical_formula_sum 'In2 O12 W3'
_chemical_name_systematic 'In2 (W O4)3'
_space_group_IT_number 14
_symmetry_space_group_name_Hall '-P 2yab'
_symmetry_space_group_name_H-M 'P 1 21/a 1'
_cell_angle_alpha 90
_cell_angle_beta 125.411
_cell_angle_gamma 90
_cell_formula_units_Z 8
_cell_length_a 16.406
_cell_length_b 9.663
_cell_length_c 19.099
_cell_volume 2467.697
_citation_journal_id_ASTM JSSCBI
_cod_data_source_file Richard_JSSCBI_2004_1807.cif
_cod_data_source_block In2O12W3
_cod_original_sg_symbol_Hall '-P 2ybc (z,y,-x)'
_cod_database_code 1533055

loop_
_symmetry_equiv_pos_as_xyz
x,y,z
-x+1/2,y+1/2,-z
-x,-y,-z
x-1/2,-y-1/2,z

loop_
_atom_site_label
_atom_site_type_symbol
_atom_site_fract_x
_atom_site_fract_y
_atom_site_fract_z
_atom_site_occupancy
_atom_site_U_iso_or_equiv
W5 W+6 0.3516 0.63 0.2169 1 0.0
O4 O-2 0.7744 0.4974 0.0544 1 0.0
O11 O-2 0.0644 0.3818 0.0674 1 0.0
In4 In+3 0.107 0.984 0.419 1 0.0
O14 O-2 0.2484 0.0396 0.5128 1 0.0
In2 In+3 0.372 0.457 0.051 1 0.0
O21 O-2 0.1568 0.8062 0.3913 1 0.0
O1 O-2 0.5817 0.3872 -0.0001 1 0.0
O13 O-2 0.8575 0.3829 0.2325 1 0.0
O24 O-2 0.3438 0.8171 0.2257 1 0.0
O19 O-2 0.9619 0.9339 0.3116 1 0.0
O10 O-2 0.3877 0.3088 0.9753 1 0.0
O3 O-2 0.828 0.1937 0.0949 1 0.0
O6 O-2 0.7321 0.5194 0.2728 1 0.0
O22 O-2 0.0451 0.6577 0.121 1 0.0
W2 W+6 0.3562 0.111 0.1304 1 0.0
W1 W+6 -0.008 0.249 0.4856 1 0.0
W6 W+6 -0.002 0.749 0.0184 1 0.0
O20 O-2 0.0945 0.3111 0.5939 1 0.0
O18 O-2 0.6654 0.9378 0.3007 1 0.0
O16 O-2 0.5327 0.9432 0.3626 1 0.0
O7 O-2 0.4204 0.1099 0.4139 1 0.0
In1 In+3 0.381 0.964 0.317 1 0.0
O9 O-2 0.5482 0.3536 0.4437 1 0.0
W4 W+6 0.149 0.615 0.3826 1 0.0
In3 In+3 0.12 0.473 0.187 1 0.0
O12 O-2 0.4115 0.3627 0.501 1 0.0
O5 O-2 0.5225 0.4253 0.1443 1 0.0
O2 O-2 0.9882 0.4075 0.1715 1 0.0
O8 O-2 0.1843 0.2854 0.2464 1 0.0
O17 O-2 0.7422 0.9597 0.1926 1 0.0
W3 W+6 0.1401 0.113 0.2558 1 0.0
O15 O-2 0.1164 0.1065 0.3324 1 0.0
O23 O-2 0.3629 0.6027 0.1228 1 0.0
